data_4319198
loop_
_publ_author_name
'Don A. Krogstad'
'Jason A. Halfen'
'Tracy J. Terry'
'Victor G. Young'

_publ_section_title
;
 Synthesis and Characterization of Iridium
 1,3,5-Triaza-7-phosphaadamantane (PTA) Complexes. X-ray Crystal and
 Molecular Structures of [Ir(PTA)4(CO)]Cl and [Ir(PTAH)3(PTAH2)(H)2]Cl6
;
_journal_name_full 'Inorganic Chemistry'
_journal_page_first 463
_journal_page_last 471
_journal_paper_doi 10.1021/ic000501l
_journal_volume 40
_journal_year 2001
_chemical_formula_sum 'C24 H72 Cl7 Ir N12 O7 P4'
_chemical_formula_weight 1205.17
_chemical_name_common 0001
_chemical_name_systematic
;
 ? 
;
_space_group_IT_number 2
_symmetry_cell_setting triclinic
_symmetry_space_group_name_Hall '-P 1'
_symmetry_space_group_name_H-M 'P -1'
_atom_sites_solution_hydrogens geom
_atom_sites_solution_primary direct
_atom_sites_solution_secondary difmap
_audit_creation_method SHELXL-97
_cell_angle_alpha 76.004(1)
_cell_angle_beta 71.605(1)
_cell_angle_gamma 69.177(1)
_cell_formula_units_Z 2
_cell_length_a 12.4432(9)
_cell_length_b 12.5921(9)
_cell_length_c 16.3231(12)
_cell_measurement_reflns_used 8192
_cell_measurement_temperature 173(2)
_cell_volume 2244.0(3)
_computing_structure_refinement 'SHELXL-97 (Sheldrick, 1997)'
_computing_structure_solution 'SHELXS-97 (Sheldrick, 1990)'
_diffrn_ambient_temperature 173(2)
_diffrn_measured_fraction_theta_full 0.979
_diffrn_measured_fraction_theta_max 0.979
_diffrn_radiation_monochromator graphite
_diffrn_radiation_source 'fine-focus sealed tube'
_diffrn_radiation_type MoK\a
_diffrn_radiation_wavelength 0.71073
_diffrn_reflns_av_R_equivalents 0.0000
_diffrn_reflns_av_sigmaI/netI 0.0269
_diffrn_reflns_limit_h_max 16
_diffrn_reflns_limit_h_min -15
_diffrn_reflns_limit_k_max 16
_diffrn_reflns_limit_k_min -15
_diffrn_reflns_limit_l_max 21
_diffrn_reflns_limit_l_min 0
_diffrn_reflns_number 10124
_diffrn_reflns_theta_full 27.52
_diffrn_reflns_theta_max 27.52
_diffrn_reflns_theta_min 1.81
_exptl_absorpt_coefficient_mu 3.589
_exptl_absorpt_correction_type 'Face-indexed numerical'
_exptl_crystal_colour colorless
_exptl_crystal_density_diffrn 1.784
_exptl_crystal_density_method 'not measured'
_exptl_crystal_description plate
_exptl_crystal_F_000 1224
_exptl_crystal_size_max 0.27
_exptl_crystal_size_mid 0.15
_exptl_crystal_size_min 0.04
_refine_diff_density_max 3.312
_refine_diff_density_min -3.772
_refine_diff_density_rms 0.178
_refine_ls_extinction_method none
_refine_ls_goodness_of_fit_ref 1.044
_refine_ls_hydrogen_treatment mixed
_refine_ls_matrix_type full
_refine_ls_number_parameters 515
_refine_ls_number_reflns 10124
_refine_ls_number_restraints 25
_refine_ls_restrained_S_all 1.097
_refine_ls_R_factor_all 0.0465
_refine_ls_R_factor_gt 0.0423
_refine_ls_shift/su_max 0.004
_refine_ls_shift/su_mean 0.000
_refine_ls_structure_factor_coef Fsqd
_refine_ls_weighting_details 'calc w=1/[\s^2^(Fo^2^)+(0.0502P)^2^+20.1769P] where P=(Fo^2^+2Fc^2^)/3'
_refine_ls_weighting_scheme calc
_refine_ls_wR_factor_gt 0.1082
_refine_ls_wR_factor_ref 0.1117
_reflns_number_gt 9392
_reflns_number_total 10124
_reflns_threshold_expression >2sigma(I)
_cod_data_source_file ic000501l_2.cif
_cod_data_source_block 5
_cod_database_code 4319198

loop_
_symmetry_equiv_pos_as_xyz
'x, y, z'
'-x, -y, -z'

loop_
_atom_site_label
_atom_site_type_symbol
_atom_site_fract_x
_atom_site_fract_y
_atom_site_fract_z
_atom_site_U_iso_or_equiv
_atom_site_adp_type
_atom_site_occupancy
_atom_site_symmetry_multiplicity
_atom_site_calc_flag
_atom_site_refinement_flags
_atom_site_disorder_assembly
_atom_site_disorder_group
Ir1 Ir 0.953290(17) 0.759795(16) 0.706832(13) 0.01426(7) Uani 1 1 d D . .
H1 H 0.829(5) 0.818(6) 0.716(5) 0.040(15) Uiso 1 1 d D . .
H2 H 0.978(7) 0.864(6) 0.659(5) 0.040(15) Uiso 1 1 d D . .
P1 P 0.92856(12) 0.75305(11) 0.57500(9) 0.0151(3) Uani 1 1 d . . .
P2 P 0.91057(12) 0.86217(12) 0.81717(9) 0.0172(3) Uani 1 1 d . . .
P3 P 0.90585(12) 0.59632(12) 0.79199(9) 0.0158(3) Uani 1 1 d . . .
P4 P 1.15933(12) 0.68052(12) 0.68195(9) 0.0178(3) Uani 1 1 d . . .
N1 N 0.9431(6) 0.9261(5) 0.9539(4) 0.0403(15) Uani 1 1 d . . .
N2 N 0.8482(5) 1.0816(4) 0.8523(4) 0.0323(12) Uani 1 1 d . . .
N3 N 0.7378(5) 0.9571(5) 0.9556(4) 0.0311(12) Uani 1 1 d . . .
H1AA H 0.6637 0.9607 0.9940 0.047 Uiso 1 1 calc R . .
C1 C 0.8901(6) 1.0165(5) 0.7786(4) 0.0256(12) Uani 1 1 d . . .
H1A H 0.9665 1.0274 0.7413 0.031 Uiso 1 1 calc R . .
H1B H 0.8316 1.0463 0.7428 0.031 Uiso 1 1 calc R . .
C2 C 1.0005(6) 0.8384(5) 0.8944(5) 0.0298(14) Uani 1 1 d . . .
H2A H 1.0086 0.7608 0.9288 0.036 Uiso 1 1 calc R . .
H2B H 1.0810 0.8429 0.8617 0.036 Uiso 1 1 calc R . .
C3 C 0.7651(5) 0.8725(5) 0.8953(4) 0.0237(12) Uani 1 1 d . . .
H3A H 0.7026 0.8972 0.8632 0.028 Uiso 1 1 calc R . .
H3B H 0.7652 0.7961 0.9298 0.028 Uiso 1 1 calc R . .
C4 C 0.9338(8) 1.0434(6) 0.9059(6) 0.0424(19) Uani 1 1 d . . .
H4A H 0.9093 1.0974 0.9482 0.051 Uiso 1 1 calc R . .
H4B H 1.0130 1.0454 0.8678 0.051 Uiso 1 1 calc R . .
C5 C 0.8294(8) 0.9211(6) 1.0084(5) 0.0416(18) Uani 1 1 d . . .
H5A H 0.8028 0.9723 1.0531 0.050 Uiso 1 1 calc R . .
H5B H 0.8361 0.8417 1.0390 0.050 Uiso 1 1 calc R . .
C6 C 0.7342(6) 1.0774(5) 0.9053(5) 0.0345(15) Uani 1 1 d . . .
H6A H 0.6781 1.1004 0.8680 0.041 Uiso 1 1 calc R . .
H6B H 0.7045 1.1328 0.9472 0.041 Uiso 1 1 calc R . .
N4 N 1.3726(4) 0.5398(4) 0.5965(4) 0.0286(11) Uani 1 1 d . . .
H5AA H 1.4088 0.4832 0.5605 0.043 Uiso 1 1 calc R . .
N5 N 1.3625(5) 0.5739(6) 0.7398(4) 0.0413(16) Uani 1 1 d . . .
N6 N 1.3747(4) 0.7261(5) 0.6143(3) 0.0254(10) Uani 1 1 d . . .
H4AA H 1.4134 0.7815 0.5884 0.038 Uiso 1 1 calc R . .
C7 C 1.2320(6) 0.6098(7) 0.7721(4) 0.0389(18) Uani 1 1 d . . .
H7A H 1.2075 0.6636 0.8146 0.047 Uiso 1 1 calc R . .
H7B H 1.2057 0.5417 0.8026 0.047 Uiso 1 1 calc R . .
C8 C 1.2429(5) 0.7842(5) 0.6300(4) 0.0221(11) Uani 1 1 d . . .
H8A H 1.2235 0.8228 0.5737 0.027 Uiso 1 1 calc R . .
H8B H 1.2189 0.8436 0.6680 0.027 Uiso 1 1 calc R . .
C9 C 1.2437(5) 0.5720(5) 0.6074(5) 0.0300(14) Uani 1 1 d . . .
H9A H 1.2174 0.5026 0.6308 0.036 Uiso 1 1 calc R . .
H9B H 1.2260 0.6031 0.5497 0.036 Uiso 1 1 calc R . .
C10 C 1.4047(6) 0.4906(6) 0.6801(5) 0.0417(19) Uani 1 1 d . . .
H10A H 1.3709 0.4264 0.7080 0.050 Uiso 1 1 calc R . .
H10B H 1.4923 0.4588 0.6687 0.050 Uiso 1 1 calc R . .
C11 C 1.4089(6) 0.6679(8) 0.7004(5) 0.0401(18) Uani 1 1 d . . .
H11A H 1.4966 0.6400 0.6892 0.048 Uiso 1 1 calc R . .
H11B H 1.3781 0.7249 0.7412 0.048 Uiso 1 1 calc R . .
C12 C 1.4192(5) 0.6350(5) 0.5543(4) 0.0251(12) Uani 1 1 d . . .
H12A H 1.3937 0.6692 0.4995 0.030 Uiso 1 1 calc R . .
H12B H 1.5071 0.6070 0.5392 0.030 Uiso 1 1 calc R . .
N7 N 0.9264(4) 0.8702(4) 0.4098(3) 0.0225(10) Uani 1 1 d . . .
N8 N 0.9537(4) 0.6640(4) 0.4297(3) 0.0217(10) Uani 1 1 d . . .
N9 N 0.7578(4) 0.7957(4) 0.4863(3) 0.0202(9) Uani 1 1 d . . .
H2AA H 0.6777 0.8110 0.4901 0.030 Uiso 1 1 calc R . .
C13 C 0.9927(5) 0.6325(5) 0.5117(4) 0.0209(11) Uani 1 1 d . . .
H13A H 1.0805 0.6103 0.4977 0.025 Uiso 1 1 calc R . .
H13B H 0.9677 0.5656 0.5473 0.025 Uiso 1 1 calc R . .
C14 C 0.7723(5) 0.7832(5) 0.5764(4) 0.0209(11) Uani 1 1 d . . .
H14A H 0.7426 0.7199 0.6141 0.025 Uiso 1 1 calc R . .
H14B H 0.7240 0.8548 0.6014 0.025 Uiso 1 1 calc R . .
C15 C 0.9624(5) 0.8690(5) 0.4876(4) 0.0205(11) Uani 1 1 d . . .
H15A H 0.9204 0.9438 0.5093 0.025 Uiso 1 1 calc R . .
H15B H 1.0488 0.8584 0.4717 0.025 Uiso 1 1 calc R . .
C16 C 0.9896(5) 0.7623(5) 0.3731(4) 0.0241(12) Uani 1 1 d . . .
H16A H 1.0761 0.7461 0.3639 0.029 Uiso 1 1 calc R . .
H16B H 0.9741 0.7715 0.3155 0.029 Uiso 1 1 calc R . .
C17 C 0.7994(5) 0.8952(5) 0.4265(4) 0.0238(12) Uani 1 1 d . . .
H17A H 0.7779 0.9091 0.3705 0.029 Uiso 1 1 calc R . .
H17B H 0.7584 0.9658 0.4540 0.029 Uiso 1 1 calc R . .
C18 C 0.8279(5) 0.6859(5) 0.4456(4) 0.0234(11) Uani 1 1 d . . .
H18A H 0.8046 0.6202 0.4853 0.028 Uiso 1 1 calc R . .
H18B H 0.8082 0.6933 0.3899 0.028 Uiso 1 1 calc R . .
N10 N 0.9136(5) 0.3693(4) 0.8172(3) 0.0255(10) Uani 1 1 d . . .
N11 N 0.8887(5) 0.4484(5) 0.9475(3) 0.0271(11) Uani 1 1 d . . .
N12 N 0.7233(5) 0.5035(4) 0.8796(3) 0.0252(10) Uani 1 1 d . . .
H3AA H 0.6420 0.5142 0.8941 0.038 Uiso 1 1 calc R . .
C19 C 0.7465(5) 0.6093(5) 0.8219(4) 0.0229(11) Uani 1 1 d . . .
H19A H 0.7004 0.6768 0.8526 0.027 Uiso 1 1 calc R . .
H19B H 0.7198 0.6215 0.7683 0.027 Uiso 1 1 calc R . .
C20 C 0.9352(5) 0.5448(5) 0.9017(4) 0.0216(11) Uani 1 1 d . . .
H20A H 1.0219 0.5203 0.8955 0.026 Uiso 1 1 calc R . .
H20B H 0.8977 0.6087 0.9367 0.026 Uiso 1 1 calc R . .
C21 C 0.9627(5) 0.4561(5) 0.7532(4) 0.0224(11) Uani 1 1 d . . .
H21A H 0.9419 0.4652 0.6976 0.027 Uiso 1 1 calc R . .
H21B H 1.0505 0.4289 0.7415 0.027 Uiso 1 1 calc R . .
C22 C 0.9451(6) 0.3489(5) 0.9000(4) 0.0294(13) Uani 1 1 d . . .
H22A H 1.0325 0.3292 0.8884 0.035 Uiso 1 1 calc R . .
H22B H 0.9213 0.2823 0.9374 0.035 Uiso 1 1 calc R . .
C23 C 0.7613(6) 0.4803(6) 0.9640(4) 0.0309(14) Uani 1 1 d . . .
H23A H 0.7245 0.5500 0.9928 0.037 Uiso 1 1 calc R . .
H23B H 0.7326 0.4176 1.0040 0.037 Uiso 1 1 calc R . .
C24 C 0.7867(6) 0.3989(5) 0.8320(4) 0.0274(13) Uani 1 1 d . . .
H24A H 0.7595 0.3330 0.8673 0.033 Uiso 1 1 calc R . .
H24B H 0.7663 0.4157 0.7754 0.033 Uiso 1 1 calc R . .
Cl1 Cl 0.70561(16) 0.10167(15) 0.58844(11) 0.0373(4) Uani 1 1 d . . .
Cl2 Cl 0.24041(15) 0.33634(16) 0.89612(11) 0.0355(3) Uani 1 1 d . . .
Cl3 Cl 0.72190(13) 0.50088(13) 0.62299(10) 0.0286(3) Uani 1 1 d . . .
Cl4 Cl 0.5186(3) 0.0908(2) 0.3998(3) 0.0901(11) Uani 1 1 d . . .
Cl5 Cl 0.3030(2) 0.7679(2) 0.91599(16) 0.0603(6) Uani 1 1 d . . .
Cl6 Cl 0.5207(3) 0.9749(4) 0.1119(3) 0.1095(13) Uani 1 1 d . . .
Cl7 Cl 0.7663(3) 0.0336(3) 0.22002(19) 0.0759(8) Uani 1 1 d . . .
O2 O 0.5022(5) 0.3223(5) 0.8648(4) 0.0405(12) Uani 1 1 d D . .
H102 H 0.5236 0.2635 0.9135 0.061 Uiso 1 1 calc RD . .
H101 H 0.5608 0.3016 0.8102 0.061 Uiso 1 1 calc RD . .
H100 H 0.4233 0.3276 0.8611 0.061 Uiso 1 1 calc RD . .
O1 O 0.6747(5) 0.2665(4) 0.7183(3) 0.0403(12) Uani 1 1 d D . .
H200 H 0.6887 0.2272 0.6783 0.060 Uiso 1 1 d RD . .
H201 H 0.6925 0.3206 0.6800 0.060 Uiso 1 1 d RD . .
O3 O 0.4718(5) 0.2351(5) 0.0430(3) 0.0423(12) Uani 1 1 d . . .
O4 O 0.7519(6) 0.7860(5) 0.2527(3) 0.0496(14) Uani 1 1 d D . .
H400 H 0.7362 0.7569 0.2157 0.074 Uiso 1 1 d RD . .
H401 H 0.7636 0.8591 0.2365 0.074 Uiso 1 1 d RD . .
O5 O 0.4994(5) 0.5276(5) 0.8909(4) 0.0524(15) Uani 1 1 d D . .
H300 H 0.4939 0.4711 0.8741 0.079 Uiso 1 1 d RD . .
H301 H 0.4374 0.5942 0.8699 0.079 Uiso 1 1 d RD . .
O6 O 0.5794(5) 0.7887(6) 0.4104(4) 0.0584(17) Uani 1 1 d . . .
O7 O 0.4381(11) 0.0224(12) 0.2466(7) 0.053(3) Uani 0.50 1 d P . .
O7' O 0.4769(16) 0.0726(16) 0.2893(10) 0.094(6) Uani 0.50 1 d P . .

loop_
_atom_site_aniso_label
_atom_site_aniso_U_11
_atom_site_aniso_U_22
_atom_site_aniso_U_33
_atom_site_aniso_U_23
_atom_site_aniso_U_13
_atom_site_aniso_U_12
Ir1 0.01403(10) 0.01304(10) 0.01554(11) -0.00340(7) -0.00412(7) -0.00271(7)
P1 0.0154(6) 0.0137(6) 0.0152(6) -0.0036(5) -0.0032(5) -0.0029(5)
P2 0.0184(6) 0.0151(6) 0.0200(6) -0.0057(5) -0.0078(5) -0.0024(5)
P3 0.0166(6) 0.0169(6) 0.0144(6) -0.0042(5) -0.0025(5) -0.0057(5)
P4 0.0151(6) 0.0172(6) 0.0186(6) 0.0001(5) -0.0036(5) -0.0044(5)
N1 0.055(4) 0.027(3) 0.051(4) -0.018(3) -0.039(3) 0.003(3)
N2 0.040(3) 0.019(2) 0.044(3) -0.013(2) -0.021(3) -0.002(2)
N3 0.038(3) 0.026(3) 0.025(3) -0.015(2) -0.008(2) 0.001(2)
C1 0.030(3) 0.017(3) 0.031(3) -0.004(2) -0.010(3) -0.006(2)
C2 0.034(3) 0.022(3) 0.041(4) -0.010(3) -0.025(3) 0.001(2)
C3 0.027(3) 0.022(3) 0.022(3) -0.009(2) -0.004(2) -0.005(2)
C4 0.055(5) 0.025(3) 0.065(5) -0.017(3) -0.039(4) -0.004(3)
C5 0.063(5) 0.033(4) 0.029(3) -0.015(3) -0.025(3) 0.003(3)
C6 0.042(4) 0.020(3) 0.039(4) -0.014(3) -0.019(3) 0.007(3)
N4 0.018(2) 0.022(2) 0.039(3) -0.007(2) -0.002(2) -0.001(2)
N5 0.017(3) 0.063(4) 0.026(3) 0.007(3) -0.005(2) 0.001(3)
N6 0.018(2) 0.032(3) 0.026(3) -0.010(2) 0.0004(19) -0.010(2)
C7 0.020(3) 0.057(5) 0.020(3) 0.009(3) -0.006(2) 0.002(3)
C8 0.018(3) 0.022(3) 0.026(3) -0.003(2) -0.004(2) -0.007(2)
C9 0.021(3) 0.021(3) 0.046(4) -0.013(3) -0.004(3) -0.004(2)
C10 0.016(3) 0.039(4) 0.044(4) 0.012(3) -0.001(3) 0.004(3)
C11 0.020(3) 0.075(5) 0.028(3) -0.017(3) -0.009(3) -0.008(3)
C12 0.023(3) 0.028(3) 0.022(3) -0.004(2) -0.002(2) -0.007(2)
N7 0.025(2) 0.021(2) 0.022(2) 0.0009(19) -0.007(2) -0.010(2)
N8 0.025(2) 0.020(2) 0.018(2) -0.0045(18) -0.0071(19) -0.0023(19)
N9 0.015(2) 0.025(2) 0.019(2) -0.0036(18) -0.0030(18) -0.0055(18)
C13 0.026(3) 0.017(2) 0.019(3) -0.004(2) -0.011(2) 0.000(2)
C14 0.017(3) 0.026(3) 0.018(3) -0.005(2) -0.002(2) -0.006(2)
C15 0.023(3) 0.020(3) 0.020(3) -0.001(2) -0.005(2) -0.009(2)
C16 0.026(3) 0.030(3) 0.014(2) -0.003(2) -0.004(2) -0.007(2)
C17 0.027(3) 0.020(3) 0.024(3) 0.001(2) -0.011(2) -0.004(2)
C18 0.029(3) 0.022(3) 0.022(3) -0.005(2) -0.008(2) -0.008(2)
N10 0.031(3) 0.021(2) 0.027(3) -0.001(2) -0.010(2) -0.011(2)
N11 0.034(3) 0.034(3) 0.020(2) 0.002(2) -0.008(2) -0.020(2)
N12 0.023(2) 0.029(3) 0.026(3) -0.001(2) -0.005(2) -0.014(2)
C19 0.018(3) 0.026(3) 0.025(3) -0.003(2) -0.005(2) -0.008(2)
C20 0.025(3) 0.028(3) 0.015(2) -0.001(2) -0.006(2) -0.012(2)
C21 0.028(3) 0.018(3) 0.022(3) -0.006(2) -0.004(2) -0.008(2)
C22 0.037(3) 0.023(3) 0.034(3) 0.007(2) -0.018(3) -0.015(3)
C23 0.036(3) 0.046(4) 0.016(3) -0.001(3) -0.002(2) -0.025(3)
C24 0.036(3) 0.027(3) 0.027(3) 0.000(2) -0.013(3) -0.017(3)
Cl1 0.0402(9) 0.0323(8) 0.0295(8) -0.0022(6) -0.0055(7) -0.0037(7)
Cl2 0.0308(8) 0.0446(9) 0.0298(8) -0.0083(7) -0.0075(6) -0.0081(7)
Cl3 0.0239(7) 0.0290(7) 0.0280(7) 0.0008(6) -0.0033(6) -0.0084(6)
Cl4 0.0594(16) 0.0572(15) 0.154(3) 0.0131(17) -0.0387(18) -0.0259(13)
Cl5 0.0705(15) 0.0603(13) 0.0577(13) -0.0115(11) -0.0162(11) -0.0267(12)
Cl6 0.073(2) 0.108(3) 0.162(4) -0.058(3) -0.045(2) -0.0068(19)
Cl7 0.094(2) 0.0709(17) 0.0661(16) -0.0154(13) -0.0290(15) -0.0179(15)
O2 0.040(3) 0.043(3) 0.041(3) -0.004(2) -0.016(2) -0.011(2)
O1 0.050(3) 0.033(3) 0.038(3) -0.001(2) -0.014(2) -0.014(2)
O3 0.032(3) 0.049(3) 0.036(3) -0.011(2) -0.001(2) -0.004(2)
O4 0.068(4) 0.046(3) 0.034(3) -0.012(2) -0.023(3) -0.004(3)
O5 0.032(3) 0.051(3) 0.083(4) -0.025(3) -0.029(3) -0.001(2)
O6 0.039(3) 0.071(4) 0.061(4) 0.019(3) -0.024(3) -0.020(3)
O7 0.053(7) 0.082(9) 0.025(5) -0.005(5) -0.002(5) -0.031(7)
O7' 0.090(12) 0.115(14) 0.061(9) -0.052(9) -0.033(9) 0.026(10)

loop_
_atom_type_symbol
_atom_type_description
_atom_type_scat_dispersion_real
_atom_type_scat_dispersion_imag
_atom_type_scat_source
C C 0.0033 0.0016 'International Tables Vol C Tables 4.2.6.8 and 6.1.1.4'
H H 0.0000 0.0000 'International Tables Vol C Tables 4.2.6.8 and 6.1.1.4'
N N 0.0061 0.0033 'International Tables Vol C Tables 4.2.6.8 and 6.1.1.4'
P P 0.1023 0.0942 'International Tables Vol C Tables 4.2.6.8 and 6.1.1.4'
Ir Ir -1.4442 7.9887 'International Tables Vol C Tables 4.2.6.8 and 6.1.1.4'
Cl Cl 0.1484 0.1585 'International Tables Vol C Tables 4.2.6.8 and 6.1.1.4'
O O 0.0106 0.0060 'International Tables Vol C Tables 4.2.6.8 and 6.1.1.4'

loop_
_geom_angle_atom_site_label_1
_geom_angle_atom_site_label_2
_geom_angle_atom_site_label_3
_geom_angle
_geom_angle_site_symmetry_1
_geom_angle_site_symmetry_3
_geom_angle_publ_flag
H1 Ir1 H2 89(4) . . ?
H1 Ir1 P2 78(3) . . ?
H2 Ir1 P2 78(3) . . ?
H1 Ir1 P1 78(3) . . ?
H2 Ir1 P1 81(3) . . ?
P2 Ir1 P1 148.54(5) . . ?
H1 Ir1 P4 174(3) . . ?
H2 Ir1 P4 85(3) . . ?
P2 Ir1 P4 101.39(5) . . ?
P1 Ir1 P4 100.46(5) . . ?
H1 Ir1 P3 89(3) . . ?
H2 Ir1 P3 176(3) . . ?
P2 Ir1 P3 98.06(5) . . ?
P1 Ir1 P3 101.64(5) . . ?
P4 Ir1 P3 96.54(5) . . ?
C14 P1 C13 97.8(3) . . ?
C14 P1 C15 98.4(3) . . ?
C13 P1 C15 99.5(3) . . ?
C14 P1 Ir1 113.13(18) . . ?
C13 P1 Ir1 128.36(18) . . ?
C15 P1 Ir1 114.69(19) . . ?
C3 P2 C1 98.7(3) . . ?
C3 P2 C2 99.1(3) . . ?
C1 P2 C2 99.3(3) . . ?
C3 P2 Ir1 115.15(19) . . ?
C1 P2 Ir1 112.8(2) . . ?
C2 P2 Ir1 127.2(2) . . ?
C21 P3 C19 97.5(3) . . ?
C21 P3 C20 97.8(3) . . ?
C19 P3 C20 99.2(3) . . ?
C21 P3 Ir1 122.86(19) . . ?
C19 P3 Ir1 114.4(2) . . ?
C20 P3 Ir1 120.36(19) . . ?
C8 P4 C7 98.3(3) . . ?
C8 P4 C9 97.8(3) . . ?
C7 P4 C9 98.1(3) . . ?
C8 P4 Ir1 114.59(19) . . ?
C7 P4 Ir1 122.0(2) . . ?
C9 P4 Ir1 121.2(2) . . ?
C5 N1 C4 110.0(6) . . ?
C5 N1 C2 113.8(6) . . ?
C4 N1 C2 111.8(6) . . ?
C6 N2 C4 110.2(6) . . ?
C6 N2 C1 112.7(5) . . ?
C4 N2 C1 111.7(5) . . ?
C3 N3 C5 111.6(5) . . ?
C3 N3 C6 111.5(5) . . ?
C5 N3 C6 108.2(6) . . ?
N2 C1 P2 111.2(4) . . ?
N1 C2 P2 110.0(4) . . ?
N3 C3 P2 110.5(4) . . ?
N2 C4 N1 112.5(6) . . ?
N1 C5 N3 111.3(6) . . ?
N2 C6 N3 111.8(5) . . ?
C12 N4 C10 110.7(6) . . ?
C12 N4 C9 112.1(5) . . ?
C10 N4 C9 111.7(5) . . ?
C11 N5 C10 109.9(6) . . ?
C11 N5 C7 113.1(6) . . ?
C10 N5 C7 112.1(6) . . ?
C8 N6 C12 112.5(5) . . ?
C8 N6 C11 110.9(5) . . ?
C12 N6 C11 107.9(5) . . ?
N5 C7 P4 111.4(4) . . ?
N6 C8 P4 111.3(4) . . ?
N4 C9 P4 112.1(4) . . ?
N5 C10 N4 112.9(5) . . ?
N5 C11 N6 111.8(5) . . ?
N4 C12 N6 110.5(5) . . ?
C17 N7 C15 112.4(5) . . ?
C17 N7 C16 110.7(5) . . ?
C15 N7 C16 111.5(5) . . ?
C18 N8 C16 110.3(5) . . ?
C18 N8 C13 112.3(5) . . ?
C16 N8 C13 112.2(5) . . ?
C14 N9 C18 111.5(4) . . ?
C14 N9 C17 111.0(4) . . ?
C18 N9 C17 108.7(4) . . ?
N8 C13 P1 111.1(4) . . ?
N9 C14 P1 111.5(4) . . ?
N7 C15 P1 111.6(4) . . ?
N7 C16 N8 112.8(5) . . ?
N7 C17 N9 111.1(4) . . ?
N8 C18 N9 111.1(5) . . ?
C24 N10 C22 110.2(5) . . ?
C24 N10 C21 112.3(5) . . ?
C22 N10 C21 111.8(5) . . ?
C23 N11 C20 112.3(5) . . ?
C23 N11 C22 110.1(5) . . ?
C20 N11 C22 111.7(5) . . ?
C19 N12 C23 112.2(5) . . ?
C19 N12 C24 110.8(5) . . ?
C23 N12 C24 109.3(5) . . ?
N12 C19 P3 110.9(4) . . ?
N11 C20 P3 111.8(4) . . ?
N10 C21 P3 112.0(4) . . ?
N10 C22 N11 113.2(5) . . ?
N11 C23 N12 111.3(5) . . ?
N10 C24 N12 110.8(5) . . ?
O7 O7' Cl4 153.8(16) . . ?

loop_
_geom_bond_atom_site_label_1
_geom_bond_atom_site_label_2
_geom_bond_distance
_geom_bond_site_symmetry_2
_geom_bond_publ_flag
Ir1 H1 1.43(6) . ?
Ir1 H2 1.44(6) . ?
Ir1 P2 2.2847(13) . ?
Ir1 P1 2.2929(13) . ?
Ir1 P4 2.3353(14) . ?
Ir1 P3 2.3410(14) . ?
P1 C14 1.838(6) . ?
P1 C13 1.839(6) . ?
P1 C15 1.842(6) . ?
P2 C3 1.838(6) . ?
P2 C1 1.842(6) . ?
P2 C2 1.844(6) . ?
P3 C21 1.841(6) . ?
P3 C19 1.842(6) . ?
P3 C20 1.855(6) . ?
P4 C8 1.838(6) . ?
P4 C7 1.846(6) . ?
P4 C9 1.852(6) . ?
N1 C5 1.428(11) . ?
N1 C4 1.478(10) . ?
N1 C2 1.481(8) . ?
N2 C6 1.422(10) . ?
N2 C4 1.467(9) . ?
N2 C1 1.472(8) . ?
N3 C3 1.503(7) . ?
N3 C5 1.521(9) . ?
N3 C6 1.530(9) . ?
N4 C12 1.445(8) . ?
N4 C10 1.470(9) . ?
N4 C9 1.471(8) . ?
N5 C11 1.426(11) . ?
N5 C10 1.452(11) . ?
N5 C7 1.473(8) . ?
N6 C8 1.504(7) . ?
N6 C12 1.528(8) . ?
N6 C11 1.534(9) . ?
N7 C17 1.445(8) . ?
N7 C15 1.470(7) . ?
N7 C16 1.470(8) . ?
N8 C18 1.438(8) . ?
N8 C16 1.471(8) . ?
N8 C13 1.483(7) . ?
N9 C14 1.500(7) . ?
N9 C18 1.529(7) . ?
N9 C17 1.530(7) . ?
N10 C24 1.440(8) . ?
N10 C22 1.464(8) . ?
N10 C21 1.477(7) . ?
N11 C23 1.442(8) . ?
N11 C20 1.468(7) . ?
N11 C22 1.471(9) . ?
N12 C19 1.497(8) . ?
N12 C23 1.524(8) . ?
N12 C24 1.527(8) . ?
Cl4 O7' 2.110(15) . ?
O2 O5 2.706(8) . ?
O7 O7' 1.33(2) . ?

loop_
_geom_torsion_atom_site_label_1
_geom_torsion_atom_site_label_2
_geom_torsion_atom_site_label_3
_geom_torsion_atom_site_label_4
_geom_torsion
_geom_torsion_site_symmetry_1
_geom_torsion_site_symmetry_2
_geom_torsion_site_symmetry_3
_geom_torsion_site_symmetry_4
_geom_torsion_publ_flag
H1 Ir1 P1 C14 -17(3) . . . . ?
H2 Ir1 P1 C14 -108(3) . . . . ?
P2 Ir1 P1 C14 -57.9(2) . . . . ?
P4 Ir1 P1 C14 168.7(2) . . . . ?
P3 Ir1 P1 C14 69.7(2) . . . . ?
H1 Ir1 P1 C13 -139(3) . . . . ?
H2 Ir1 P1 C13 131(3) . . . . ?
P2 Ir1 P1 C13 -179.6(3) . . . . ?
P4 Ir1 P1 C13 47.0(3) . . . . ?
P3 Ir1 P1 C13 -52.0(3) . . . . ?
H1 Ir1 P1 C15 95(3) . . . . ?
H2 Ir1 P1 C15 4(3) . . . . ?
P2 Ir1 P1 C15 53.9(2) . . . . ?
P4 Ir1 P1 C15 -79.5(2) . . . . ?
P3 Ir1 P1 C15 -178.5(2) . . . . ?
H1 Ir1 P2 C3 38(3) . . . . ?
H2 Ir1 P2 C3 129(3) . . . . ?
P1 Ir1 P2 C3 79.0(2) . . . . ?
P4 Ir1 P2 C3 -147.9(2) . . . . ?
P3 Ir1 P2 C3 -49.5(2) . . . . ?
H1 Ir1 P2 C1 -74(3) . . . . ?
H2 Ir1 P2 C1 17(3) . . . . ?
P1 Ir1 P2 C1 -33.4(3) . . . . ?
P4 Ir1 P2 C1 99.8(2) . . . . ?
P3 Ir1 P2 C1 -161.8(2) . . . . ?
H1 Ir1 P2 C2 163(3) . . . . ?
H2 Ir1 P2 C2 -105(3) . . . . ?
P1 Ir1 P2 C2 -155.9(3) . . . . ?
P4 Ir1 P2 C2 -22.8(3) . . . . ?
P3 Ir1 P2 C2 75.6(3) . . . . ?
H1 Ir1 P3 C21 123(3) . . . . ?
H2 Ir1 P3 C21 -176(50) . . . . ?
P2 Ir1 P3 C21 -159.4(2) . . . . ?
P1 Ir1 P3 C21 45.3(2) . . . . ?
P4 Ir1 P3 C21 -56.8(2) . . . . ?
H1 Ir1 P3 C19 5(3) . . . . ?
H2 Ir1 P3 C19 66(50) . . . . ?
P2 Ir1 P3 C19 83.0(2) . . . . ?
P1 Ir1 P3 C19 -72.3(2) . . . . ?
P4 Ir1 P3 C19 -174.5(2) . . . . ?
H1 Ir1 P3 C20 -113(3) . . . . ?
H2 Ir1 P3 C20 -52(50) . . . . ?
P2 Ir1 P3 C20 -35.0(2) . . . . ?
P1 Ir1 P3 C20 169.7(2) . . . . ?
P4 Ir1 P3 C20 67.6(2) . . . . ?
H1 Ir1 P4 C8 15(32) . . . . ?
H2 Ir1 P4 C8 6(3) . . . . ?
P2 Ir1 P4 C8 -71.0(2) . . . . ?
P1 Ir1 P4 C8 86.2(2) . . . . ?
P3 Ir1 P4 C8 -170.7(2) . . . . ?
H1 Ir1 P4 C7 134(32) . . . . ?
H2 Ir1 P4 C7 124(3) . . . . ?
P2 Ir1 P4 C7 47.2(3) . . . . ?
P1 Ir1 P4 C7 -155.6(3) . . . . ?
P3 Ir1 P4 C7 -52.4(3) . . . . ?
H1 Ir1 P4 C9 -102(32) . . . . ?
H2 Ir1 P4 C9 -111(3) . . . . ?
P2 Ir1 P4 C9 172.1(3) . . . . ?
P1 Ir1 P4 C9 -30.7(3) . . . . ?
P3 Ir1 P4 C9 72.5(3) . . . . ?
C6 N2 C1 P2 -63.6(6) . . . . ?
C4 N2 C1 P2 61.0(7) . . . . ?
C3 P2 C1 N2 50.8(5) . . . . ?
C2 P2 C1 N2 -50.0(5) . . . . ?
Ir1 P2 C1 N2 172.9(4) . . . . ?
C5 N1 C2 P2 63.5(7) . . . . ?
C4 N1 C2 P2 -61.9(7) . . . . ?
C3 P2 C2 N1 -50.5(6) . . . . ?
C1 P2 C2 N1 50.0(6) . . . . ?
Ir1 P2 C2 N1 178.1(4) . . . . ?
C5 N3 C3 P2 -60.9(6) . . . . ?
C6 N3 C3 P2 60.3(6) . . . . ?
C1 P2 C3 N3 -50.2(5) . . . . ?
C2 P2 C3 N3 50.8(5) . . . . ?
Ir1 P2 C3 N3 -170.5(3) . . . . ?
C6 N2 C4 N1 57.7(8) . . . . ?
C1 N2 C4 N1 -68.4(8) . . . . ?
C5 N1 C4 N2 -58.1(8) . . . . ?
C2 N1 C4 N2 69.4(8) . . . . ?
C4 N1 C5 N3 57.4(7) . . . . ?
C2 N1 C5 N3 -68.8(7) . . . . ?
C3 N3 C5 N1 67.0(7) . . . . ?
C6 N3 C5 N1 -56.1(7) . . . . ?
C4 N2 C6 N3 -56.8(6) . . . . ?
C1 N2 C6 N3 68.7(7) . . . . ?
C3 N3 C6 N2 -67.3(7) . . . . ?
C5 N3 C6 N2 55.8(7) . . . . ?
C11 N5 C7 P4 63.3(8) . . . . ?
C10 N5 C7 P4 -61.7(7) . . . . ?
C8 P4 C7 N5 -50.3(6) . . . . ?
C9 P4 C7 N5 48.8(7) . . . . ?
Ir1 P4 C7 N5 -176.3(5) . . . . ?
C12 N6 C8 P4 60.4(6) . . . . ?
C11 N6 C8 P4 -60.6(6) . . . . ?
C7 P4 C8 N6 50.4(5) . . . . ?
C9 P4 C8 N6 -49.0(5) . . . . ?
Ir1 P4 C8 N6 -178.6(3) . . . . ?
C12 N4 C9 P4 -64.8(6) . . . . ?
C10 N4 C9 P4 60.1(7) . . . . ?
C8 P4 C9 N4 50.9(5) . . . . ?
C7 P4 C9 N4 -48.6(5) . . . . ?
Ir1 P4 C9 N4 176.0(4) . . . . ?
C11 N5 C10 N4 -57.9(7) . . . . ?
C7 N5 C10 N4 68.8(7) . . . . ?
C12 N4 C10 N5 57.9(7) . . . . ?
C9 N4 C10 N5 -67.7(7) . . . . ?
C10 N5 C11 N6 57.7(7) . . . . ?
C7 N5 C11 N6 -68.4(7) . . . . ?
C8 N6 C11 N5 66.8(7) . . . . ?
C12 N6 C11 N5 -56.8(7) . . . . ?
C10 N4 C12 N6 -56.7(6) . . . . ?
C9 N4 C12 N6 68.8(7) . . . . ?
C8 N6 C12 N4 -67.1(6) . . . . ?
C11 N6 C12 N4 55.6(6) . . . . ?
C18 N8 C13 P1 -65.1(5) . . . . ?
C16 N8 C13 P1 59.9(5) . . . . ?
C14 P1 C13 N8 51.9(4) . . . . ?
C15 P1 C13 N8 -48.0(5) . . . . ?
Ir1 P1 C13 N8 179.8(3) . . . . ?
C18 N9 C14 P1 60.7(5) . . . . ?
C17 N9 C14 P1 -60.7(5) . . . . ?
C13 P1 C14 N9 -51.0(4) . . . . ?
C15 P1 C14 N9 49.9(4) . . . . ?
Ir1 P1 C14 N9 171.3(3) . . . . ?
C17 N7 C15 P1 63.9(5) . . . . ?
C16 N7 C15 P1 -61.0(5) . . . . ?
C14 P1 C15 N7 -50.5(4) . . . . ?
C13 P1 C15 N7 49.0(4) . . . . ?
Ir1 P1 C15 N7 -170.8(3) . . . . ?
C17 N7 C16 N8 -57.2(6) . . . . ?
C15 N7 C16 N8 68.7(6) . . . . ?
C18 N8 C16 N7 57.7(6) . . . . ?
C13 N8 C16 N7 -68.3(6) . . . . ?
C15 N7 C17 N9 -69.3(6) . . . . ?
C16 N7 C17 N9 56.1(6) . . . . ?
C14 N9 C17 N7 67.5(6) . . . . ?
C18 N9 C17 N7 -55.4(6) . . . . ?
C16 N8 C18 N9 -57.3(6) . . . . ?
C13 N8 C18 N9 68.7(6) . . . . ?
C14 N9 C18 N8 -66.5(6) . . . . ?
C17 N9 C18 N8 56.2(6) . . . . ?
C23 N12 C19 P3 59.7(6) . . . . ?
C24 N12 C19 P3 -62.9(5) . . . . ?
C21 P3 C19 N12 51.3(4) . . . . ?
C20 P3 C19 N12 -47.9(4) . . . . ?
Ir1 P3 C19 N12 -177.3(3) . . . . ?
C23 N11 C20 P3 -62.9(6) . . . . ?
C22 N11 C20 P3 61.3(6) . . . . ?
C21 P3 C20 N11 -49.9(5) . . . . ?
C19 P3 C20 N11 49.1(5) . . . . ?
Ir1 P3 C20 N11 174.5(3) . . . . ?
C24 N10 C21 P3 63.6(6) . . . . ?
C22 N10 C21 P3 -60.9(6) . . . . ?
C19 P3 C21 N10 -50.9(5) . . . . ?
C20 P3 C21 N10 49.5(5) . . . . ?
Ir1 P3 C21 N10 -176.4(3) . . . . ?
C24 N10 C22 N11 -58.3(6) . . . . ?
C21 N10 C22 N11 67.3(7) . . . . ?
C23 N11 C22 N10 57.6(7) . . . . ?
C20 N11 C22 N10 -67.8(7) . . . . ?
C20 N11 C23 N12 69.3(7) . . . . ?
C22 N11 C23 N12 -55.7(7) . . . . ?
C19 N12 C23 N11 -68.2(7) . . . . ?
C24 N12 C23 N11 55.2(7) . . . . ?
C22 N10 C24 N12 56.7(6) . . . . ?
C21 N10 C24 N12 -68.6(6) . . . . ?
C19 N12 C24 N10 68.7(6) . . . . ?
C23 N12 C24 N10 -55.5(6) . . . . ?
